data_4334295
loop_
_publ_author_name
'Kongzhao Su'
'Feilong Jiang'
'Jinjie Qian'
'Mingyan Wu'
'Kecai Xiong'
'Yanli Gai'
'Maochun Hong'

_publ_section_title
;
 Thiacalix[4]arene-Supported Kite-Like Heterometallic Tetranuclear
 ZnIILnIII3 (Ln = Gd, Tb, Dy, Ho) Complexes
;
_journal_name_full 'Inorganic Chemistry'
_journal_page_first 3780
_journal_page_last 3786
_journal_paper_doi 10.1021/ic302367q
_journal_volume 52
_journal_year 2013
_chemical_formula_sum 'C93 H121 Dy3 N2 O20 S8 Zn'
_chemical_formula_weight 2396.38
_chemical_name_systematic
; 
 ? 
;
_space_group_IT_number 14
_symmetry_cell_setting monoclinic
_symmetry_space_group_name_Hall '-P 2yn'
_symmetry_space_group_name_H-M 'P 1 21/n 1'
_atom_sites_solution_hydrogens geom
_atom_sites_solution_primary direct
_atom_sites_solution_secondary difmap
_audit_creation_method SHELXL-97
_cell_angle_alpha 90.00
_cell_angle_beta 100.740(7)
_cell_angle_gamma 90.00
_cell_formula_units_Z 4
_cell_length_a 23.479(9)
_cell_length_b 12.952(5)
_cell_length_c 36.458(13)
_cell_measurement_temperature 298(2)
_cell_volume 10893(7)
_computing_structure_refinement 'SHELXL-97 (Sheldrick, 1997)'
_computing_structure_solution 'SHELXS-97 (Sheldrick, 1990)'
_diffrn_ambient_temperature 298(2)
_diffrn_measured_fraction_theta_full 0.989
_diffrn_measured_fraction_theta_max 0.989
_diffrn_measurement_device_type 'Saturn724+ (2x2 bin mode)'
_diffrn_measurement_method CCD_Profile_fitting
_diffrn_radiation_monochromator graphite
_diffrn_radiation_source 'fine-focus sealed tube'
_diffrn_radiation_type MoK\a
_diffrn_radiation_wavelength 0.71073
_diffrn_reflns_av_R_equivalents 0.0562
_diffrn_reflns_av_sigmaI/netI 0.0818
_diffrn_reflns_limit_h_max 27
_diffrn_reflns_limit_h_min -27
_diffrn_reflns_limit_k_max 15
_diffrn_reflns_limit_k_min -15
_diffrn_reflns_limit_l_max 43
_diffrn_reflns_limit_l_min -35
_diffrn_reflns_number 60989
_diffrn_reflns_theta_full 25.00
_diffrn_reflns_theta_max 25.00
_diffrn_reflns_theta_min 2.48
_exptl_absorpt_coefficient_mu 2.465
_exptl_absorpt_correction_T_max 0.6384
_exptl_absorpt_correction_T_min 0.5250
_exptl_absorpt_correction_type multi-scan
_exptl_crystal_colour Colorless
_exptl_crystal_density_diffrn 1.443
_exptl_crystal_description Prism
_exptl_crystal_F_000 4716
_exptl_crystal_size_max 0.30
_exptl_crystal_size_mid 0.20
_exptl_crystal_size_min 0.20
_refine_diff_density_max 2.947
_refine_diff_density_min -2.525
_refine_diff_density_rms 0.170
_refine_ls_extinction_method none
_refine_ls_goodness_of_fit_ref 1.098
_refine_ls_hydrogen_treatment constr
_refine_ls_matrix_type full
_refine_ls_number_parameters 1182
_refine_ls_number_reflns 18963
_refine_ls_number_restraints 136
_refine_ls_restrained_S_all 1.096
_refine_ls_R_factor_all 0.0986
_refine_ls_R_factor_gt 0.0857
_refine_ls_shift/su_max 0.022
_refine_ls_shift/su_mean 0.000
_refine_ls_structure_factor_coef Fsqd
_refine_ls_weighting_details 'calc w=1/[\s^2^(Fo^2^)+(0.0899P)^2^+115.5266P] where P=(Fo^2^+2Fc^2^)/3'
_refine_ls_weighting_scheme calc
_refine_ls_wR_factor_gt 0.2196
_refine_ls_wR_factor_ref 0.2323
_reflns_number_gt 15929
_reflns_number_total 18963
_reflns_threshold_expression >2sigma(I)
_cod_data_source_file ic302367q_si_004.cif
_cod_data_source_block d:\docume~1\admini~1\tzn-dy\2
_cod_database_code 4334295

loop_
_symmetry_equiv_pos_as_xyz
'x, y, z'
'-x+1/2, y+1/2, -z+1/2'
'-x, -y, -z'
'x-1/2, -y-1/2, z-1/2'

loop_
_atom_site_label
_atom_site_type_symbol
_atom_site_fract_x
_atom_site_fract_y
_atom_site_fract_z
_atom_site_U_iso_or_equiv
_atom_site_adp_type
_atom_site_occupancy
_atom_site_symmetry_multiplicity
_atom_site_calc_flag
_atom_site_refinement_flags
Dy1 Dy 0.60794(2) 0.08891(4) 0.261677(15) 0.04930(17) Uani 1 1 d .
Zn1 Zn 0.47464(6) -0.00890(11) 0.25304(4) 0.0504(3) Uani 1 1 d .
S1 S 0.65016(13) 0.0323(3) 0.19387(9) 0.0574(7) Uani 1 1 d .
O1 O 0.5833(4) 0.2161(6) 0.2154(2) 0.0539(19) Uani 1 1 d .
N1 N 0.6691(8) -0.2202(14) 0.2966(4) 0.101(7) Uani 0.50 1 d PDU
C1 C 0.5976(5) 0.2232(10) 0.1822(3) 0.054(3) Uani 1 1 d .
Dy2 Dy 0.52743(2) 0.32583(4) 0.248069(15) 0.04780(16) Uani 1 1 d .
S2 S 0.53594(13) 0.4079(2) 0.17354(8) 0.0520(7) Uani 1 1 d .
O2 O 0.4431(3) 0.2875(6) 0.20189(19) 0.0457(17) Uani 1 1 d .
C2 C 0.5813(5) 0.3098(9) 0.1589(3) 0.047(3) Uani 1 1 d .
Dy3 Dy 0.38919(2) 0.19801(4) 0.240736(14) 0.04454(16) Uani 1 1 d .
S3 S 0.32915(13) 0.1936(2) 0.16117(8) 0.0496(6) Uani 1 1 d .
O3 O 0.4099(3) 0.0508(6) 0.2105(2) 0.0542(19) Uani 1 1 d .
C3 C 0.5983(6) 0.3202(12) 0.1247(4) 0.068(4) Uani 1 1 d .
H3 H 0.5888 0.3805 0.1111 0.081 Uiso 1 1 calc R
S4 S 0.44658(13) -0.1695(2) 0.20258(8) 0.0520(7) Uani 1 1 d .
O4 O 0.5430(3) -0.0175(7) 0.2234(2) 0.056(2) Uani 1 1 d .
C4 C 0.6289(6) 0.2440(13) 0.1102(4) 0.072(4) Uani 1 1 d .
S5 S 0.66598(13) 0.0694(2) 0.34026(9) 0.0548(7) Uani 1 1 d .
O5 O 0.5922(4) 0.2388(6) 0.2960(2) 0.057(2) Uani 1 1 d .
C5 C 0.6443(6) 0.1577(13) 0.1325(4) 0.073(4) Uani 1 1 d .
H5 H 0.6663 0.1062 0.1240 0.087 Uiso 1 1 calc R
S6 S 0.55014(13) 0.4437(2) 0.31958(8) 0.0531(7) Uani 1 1 d .
O6 O 0.4523(3) 0.3035(6) 0.2840(2) 0.0491(18) Uani 1 1 d .
C6 C 0.6279(5) 0.1457(10) 0.1672(3) 0.055(3) Uani 1 1 d .
S7 S 0.34547(12) 0.2245(2) 0.31109(8) 0.0492(6) Uani 1 1 d .
O7 O 0.4162(4) 0.0598(6) 0.2824(2) 0.055(2) Uani 1 1 d .
C7 C 0.6476(10) 0.261(2) 0.0718(5) 0.127(9) Uani 1 1 d .
S8 S 0.46069(14) -0.1493(2) 0.31169(8) 0.0531(7) Uani 1 1 d .
O8 O 0.5507(3) 0.0011(6) 0.2969(2) 0.055(2) Uani 1 1 d .
C8 C 0.6831(14) 0.369(2) 0.0729(8) 0.183(14) Uani 1 1 d .
O9 O 0.5012(3) 0.1522(5) 0.2519(2) 0.0490(18) Uani 1 1 d .
C9 C 0.5968(13) 0.286(3) 0.0434(6) 0.22(2) Uani 1 1 d .
H9A H 0.6078 0.2900 0.0194 0.327 Uiso 1 1 calc R
H9B H 0.5815 0.3519 0.0492 0.327 Uiso 1 1 calc R
H9C H 0.5677 0.2341 0.0431 0.327 Uiso 1 1 calc R
O10 O 0.7006(5) 0.1621(10) 0.2657(3) 0.093(4) Uani 1 1 d .
C10 C 0.6848(14) 0.170(2) 0.0629(7) 0.203(17) Uani 1 1 d .
H10A H 0.6630 0.1074 0.0621 0.305 Uiso 1 1 calc R
H10B H 0.7190 0.1652 0.0819 0.305 Uiso 1 1 calc R
H10C H 0.6958 0.1816 0.0391 0.305 Uiso 1 1 calc R
O11 O 0.7210(8) 0.3368(14) 0.2851(5) 0.153(6) Uani 1 1 d DU
C11 C 0.4294(5) 0.3108(9) 0.1654(3) 0.049(3) Uani 1 1 d .
O12 O 0.6577(4) -0.0717(8) 0.2706(3) 0.073(3) Uani 1 1 d D
C12 C 0.3786(5) 0.2752(9) 0.1418(3) 0.048(3) Uani 1 1 d .
O13 O 0.6156(5) 0.4238(10) 0.2531(3) 0.091(3) Uani 1 1 d .
C13 C 0.3656(6) 0.3005(9) 0.1047(3) 0.054(3) Uani 1 1 d .
H13 H 0.3310 0.2768 0.0905 0.065 Uiso 1 1 calc R
O14 O 0.4748(4) 0.4851(6) 0.2398(3) 0.070(3) Uani 1 1 d .
C14 C 0.4025(6) 0.3609(10) 0.0872(3) 0.057(3) Uani 1 1 d .
O15 O 0.3673(5) 0.4971(8) 0.2111(3) 0.083(3) Uani 1 1 d .
C15 C 0.4530(5) 0.3939(10) 0.1105(4) 0.059(3) Uani 1 1 d .
H15 H 0.4782 0.4359 0.1003 0.071 Uiso 1 1 calc R
O16 O 0.3357(4) 0.3508(6) 0.2315(2) 0.059(2) Uani 1 1 d .
C16 C 0.4678(5) 0.3684(9) 0.1473(3) 0.049(3) Uani 1 1 d .
O17 O 0.2974(3) 0.1185(7) 0.2363(2) 0.064(2) Uani 1 1 d .
C17 C 0.3861(7) 0.3898(14) 0.0461(4) 0.078(4) Uani 1 1 d U
C18 C 0.3559(16) 0.504(3) 0.0443(10) 0.222(16) Uani 1 1 d U
H18A H 0.3513 0.5309 0.0193 0.334 Uiso 1 1 calc R
H18B H 0.3801 0.5503 0.0611 0.334 Uiso 1 1 calc R
H18C H 0.3186 0.4992 0.0514 0.334 Uiso 1 1 calc R
C19 C 0.3375(12) 0.341(2) 0.0252(8) 0.167(10) Uani 1 1 d U
H19A H 0.3299 0.3693 0.0004 0.251 Uiso 1 1 calc R
H19B H 0.3046 0.3525 0.0368 0.251 Uiso 1 1 calc R
H19C H 0.3447 0.2684 0.0240 0.251 Uiso 1 1 calc R
C20 C 0.4349(10) 0.414(3) 0.0282(5) 0.172(14) Uani 1 1 d .
H20A H 0.4454 0.3533 0.0157 0.259 Uiso 1 1 calc R
H20B H 0.4673 0.4354 0.0467 0.259 Uiso 1 1 calc R
H20C H 0.4243 0.4680 0.0103 0.259 Uiso 1 1 calc R
C21 C 0.3859(5) 0.0099(9) 0.1771(3) 0.049(3) Uani 1 1 d .
C22 C 0.3957(5) -0.0958(9) 0.1699(3) 0.049(3) Uani 1 1 d .
C23 C 0.3710(5) -0.1413(9) 0.1363(3) 0.055(3) Uani 1 1 d .
H23 H 0.3792 -0.2100 0.1320 0.066 Uiso 1 1 calc R
C24 C 0.3340(6) -0.0863(10) 0.1089(3) 0.059(3) Uani 1 1 d .
C25 C 0.3236(5) 0.0183(10) 0.1164(3) 0.054(3) Uani 1 1 d .
H25 H 0.2999 0.0575 0.0983 0.065 Uiso 1 1 calc R
C26 C 0.3482(5) 0.0642(9) 0.1504(3) 0.047(3) Uani 1 1 d .
C27 C 0.3062(7) -0.1402(12) 0.0723(4) 0.076(4) Uani 1 1 d .
C28 C 0.3504(10) -0.1984(18) 0.0567(5) 0.137(10) Uani 1 1 d .
H28A H 0.3324 -0.2317 0.0339 0.205 Uiso 1 1 calc R
H28B H 0.3678 -0.2496 0.0743 0.205 Uiso 1 1 calc R
H28C H 0.3798 -0.1518 0.0516 0.205 Uiso 1 1 calc R
C29 C 0.2616(10) -0.2195(16) 0.0812(6) 0.135(9) Uani 1 1 d .
H29A H 0.2706 -0.2373 0.1072 0.202 Uiso 1 1 calc R
H29B H 0.2631 -0.2804 0.0664 0.202 Uiso 1 1 calc R
H29C H 0.2235 -0.1902 0.0754 0.202 Uiso 1 1 calc R
C30 C 0.2747(9) -0.0656(14) 0.0439(4) 0.108(7) Uani 1 1 d .
H30A H 0.3020 -0.0181 0.0367 0.163 Uiso 1 1 calc R
H30B H 0.2465 -0.0282 0.0546 0.163 Uiso 1 1 calc R
H30C H 0.2556 -0.1031 0.0224 0.163 Uiso 1 1 calc R
C31 C 0.5487(5) -0.0758(9) 0.1953(3) 0.052(3) Uani 1 1 d .
C32 C 0.5967(5) -0.0628(9) 0.1768(3) 0.051(3) Uani 1 1 d .
C33 C 0.6022(6) -0.1234(10) 0.1461(4) 0.065(3) Uani 1 1 d .
H33 H 0.6329 -0.1104 0.1340 0.078 Uiso 1 1 calc R
C34 C 0.5633(6) -0.2038(10) 0.1326(4) 0.066(3) Uani 1 1 d .
C35 C 0.5170(6) -0.2174(10) 0.1516(4) 0.061(3) Uani 1 1 d .
H35 H 0.4905 -0.2700 0.1440 0.073 Uiso 1 1 calc R
C36 C 0.5095(5) -0.1550(9) 0.1813(3) 0.052(3) Uani 1 1 d .
C37 C 0.5693(9) -0.2692(13) 0.0979(4) 0.089(5) Uani 1 1 d .
C40A C 0.5157(19) -0.253(4) 0.0681(12) 0.151(14) Uani 0.65 1 d PU
C41 C 0.6106(5) 0.2606(9) 0.3316(3) 0.052(3) Uani 1 1 d .
C42 C 0.6462(5) 0.1913(10) 0.3566(3) 0.054(3) Uani 1 1 d .
C43 C 0.6684(6) 0.2182(11) 0.3930(4) 0.065(3) Uani 1 1 d .
H43 H 0.6926 0.1721 0.4081 0.078 Uiso 1 1 calc R
C44 C 0.6554(6) 0.3129(11) 0.4079(4) 0.067(4) Uani 1 1 d .
C45 C 0.6206(6) 0.3817(10) 0.3841(3) 0.063(3) Uani 1 1 d .
H45 H 0.6121 0.4460 0.3930 0.076 Uiso 1 1 calc R
C46 C 0.5987(5) 0.3562(9) 0.3477(3) 0.053(3) Uani 1 1 d .
C47 C 0.6793(10) 0.3415(16) 0.4496(4) 0.109(7) Uani 1 1 d U
C48 C 0.7311(18) 0.417(3) 0.4518(12) 0.28(2) Uani 1 1 d U
H48A H 0.7365 0.4540 0.4751 0.414 Uiso 1 1 calc R
H48B H 0.7232 0.4654 0.4315 0.414 Uiso 1 1 calc R
H48C H 0.7656 0.3791 0.4503 0.414 Uiso 1 1 calc R
C49 C 0.6956(13) 0.246(2) 0.4733(8) 0.184(12) Uani 1 1 d U
H49A H 0.6947 0.2622 0.4989 0.276 Uiso 1 1 calc R
H49B H 0.7340 0.2248 0.4711 0.276 Uiso 1 1 calc R
H49C H 0.6686 0.1920 0.4649 0.276 Uiso 1 1 calc R
C50 C 0.6383(13) 0.405(2) 0.4664(9) 0.184(11) Uani 1 1 d U
H50A H 0.6128 0.3605 0.4768 0.275 Uiso 1 1 calc R
H50B H 0.6159 0.4476 0.4474 0.275 Uiso 1 1 calc R
H50C H 0.6596 0.4478 0.4856 0.275 Uiso 1 1 calc R
C51 C 0.4450(5) 0.3417(8) 0.3165(3) 0.049(3) Uani 1 1 d .
C52 C 0.4848(5) 0.4138(9) 0.3365(3) 0.053(3) Uani 1 1 d .
C53 C 0.4768(6) 0.4589(10) 0.3692(4) 0.064(3) Uani 1 1 d .
H53 H 0.5033 0.5080 0.3805 0.077 Uiso 1 1 calc R
C54 C 0.4291(7) 0.4323(11) 0.3860(4) 0.070(4) Uani 1 1 d .
C55 C 0.3909(6) 0.3602(10) 0.3669(3) 0.058(3) Uani 1 1 d .
H55 H 0.3586 0.3418 0.3768 0.070 Uiso 1 1 calc R
C56 C 0.3986(5) 0.3135(9) 0.3333(3) 0.050(3) Uani 1 1 d .
C57 C 0.4171(8) 0.4821(15) 0.4228(5) 0.099(6) Uani 1 1 d .
C58 C 0.4627(12) 0.555(2) 0.4395(8) 0.169(11) Uani 1 1 d U
H58A H 0.4546 0.5795 0.4628 0.253 Uiso 1 1 calc R
H58B H 0.4639 0.6116 0.4229 0.253 Uiso 1 1 calc R
H58C H 0.4995 0.5198 0.4439 0.253 Uiso 1 1 calc R
C59 C 0.4111(13) 0.3987(17) 0.4502(5) 0.145(10) Uani 1 1 d .
H59A H 0.3718 0.3746 0.4459 0.217 Uiso 1 1 calc R
H59B H 0.4212 0.4255 0.4751 0.217 Uiso 1 1 calc R
H59C H 0.4365 0.3426 0.4471 0.217 Uiso 1 1 calc R
C60 C 0.3607(10) 0.5499(16) 0.4111(5) 0.128(8) Uani 1 1 d .
H60A H 0.3495 0.5782 0.4331 0.192 Uiso 1 1 calc R
H60B H 0.3298 0.5076 0.3981 0.192 Uiso 1 1 calc R
H60C H 0.3683 0.6050 0.3951 0.192 Uiso 1 1 calc R
C61 C 0.4005(4) 0.0329(8) 0.3138(3) 0.042(2) Uani 1 1 d .
C62 C 0.3678(4) 0.1025(9) 0.3320(3) 0.047(3) Uani 1 1 d .
C63 C 0.3509(5) 0.0731(10) 0.3650(3) 0.055(3) Uani 1 1 d .
H63 H 0.3298 0.1200 0.3764 0.066 Uiso 1 1 calc R
C64 C 0.3635(5) -0.0218(10) 0.3818(3) 0.058(3) Uani 1 1 d .
C65 C 0.3955(6) -0.0885(10) 0.3636(4) 0.061(3) Uani 1 1 d .
H65 H 0.4049 -0.1534 0.3740 0.073 Uiso 1 1 calc R
C66 C 0.4142(5) -0.0633(9) 0.3309(3) 0.053(3) Uani 1 1 d .
C67 C 0.3456(7) -0.0549(12) 0.4189(4) 0.071(4) Uani 1 1 d .
C68 C 0.3981(10) -0.078(3) 0.4479(5) 0.175(14) Uani 1 1 d .
H68A H 0.4210 -0.0168 0.4532 0.263 Uiso 1 1 calc R
H68B H 0.4206 -0.1308 0.4387 0.263 Uiso 1 1 calc R
H68C H 0.3862 -0.1020 0.4702 0.263 Uiso 1 1 calc R
C69 C 0.3096(11) -0.1538(18) 0.4118(6) 0.144(10) Uani 1 1 d .
H69A H 0.3058 -0.1843 0.4352 0.215 Uiso 1 1 calc R
H69B H 0.3286 -0.2016 0.3979 0.215 Uiso 1 1 calc R
H69C H 0.2719 -0.1376 0.3978 0.215 Uiso 1 1 calc R
C70 C 0.3104(12) 0.022(2) 0.4338(6) 0.152(11) Uani 1 1 d .
H70A H 0.2998 -0.0042 0.4563 0.229 Uiso 1 1 calc R
H70B H 0.2760 0.0356 0.4157 0.229 Uiso 1 1 calc R
H70C H 0.3322 0.0844 0.4393 0.229 Uiso 1 1 calc R
C71 C 0.5637(5) -0.0427(9) 0.3298(3) 0.052(3) Uani 1 1 d .
C72 C 0.5279(5) -0.1187(9) 0.3417(3) 0.053(3) Uani 1 1 d .
C73 C 0.5430(6) -0.1652(10) 0.3768(4) 0.064(3) Uani 1 1 d .
H73 H 0.5182 -0.2142 0.3840 0.076 Uiso 1 1 calc R
C74 C 0.5940(6) -0.1402(10) 0.4013(4) 0.063(3) Uani 1 1 d .
C75 C 0.6307(6) -0.0678(9) 0.3894(3) 0.058(3) Uani 1 1 d .
H75 H 0.6656 -0.0509 0.4050 0.070 Uiso 1 1 calc R
C76 C 0.6160(5) -0.0212(9) 0.3552(3) 0.054(3) Uani 1 1 d .
C77 C 0.6093(7) -0.1907(14) 0.4403(4) 0.086(5) Uani 1 1 d .
C78 C 0.6640(9) -0.149(2) 0.4637(5) 0.141(10) Uani 1 1 d .
H78A H 0.6619 -0.0747 0.4644 0.211 Uiso 1 1 calc R
H78B H 0.6967 -0.1688 0.4529 0.211 Uiso 1 1 calc R
H78C H 0.6684 -0.1757 0.4885 0.211 Uiso 1 1 calc R
C79 C 0.6225(14) -0.3103(19) 0.4339(8) 0.193(14) Uani 1 1 d .
H79A H 0.6327 -0.3441 0.4577 0.290 Uiso 1 1 calc R
H79B H 0.6540 -0.3159 0.4206 0.290 Uiso 1 1 calc R
H79C H 0.5886 -0.3424 0.4197 0.290 Uiso 1 1 calc R
C80 C 0.5598(9) -0.179(2) 0.4610(5) 0.141(10) Uani 1 1 d .
H80A H 0.5488 -0.1075 0.4612 0.212 Uiso 1 1 calc R
H80B H 0.5718 -0.2026 0.4862 0.212 Uiso 1 1 calc R
H80C H 0.5274 -0.2190 0.4489 0.212 Uiso 1 1 calc R
C81 C 0.7541(10) -0.1235(18) 0.3109(6) 0.122(4) Uani 1 1 d DU
C83 C 0.6979(8) -0.3110(16) 0.3202(5) 0.122(4) Uani 1 1 d DU
C84 C 0.6061(8) -0.2472(17) 0.2790(5) 0.122(4) Uani 1 1 d DU
C85 C 0.7311(9) 0.2412(15) 0.2820(6) 0.117(7) Uani 1 1 d DU
C86 C 0.7912(9) 0.210(3) 0.3015(9) 0.200(15) Uani 1 1 d D
H86A H 0.7883 0.1655 0.3221 0.300 Uiso 1 1 calc R
H86B H 0.8130 0.2704 0.3104 0.300 Uiso 1 1 calc R
H86C H 0.8104 0.1739 0.2842 0.300 Uiso 1 1 calc R
C88 C 0.3291(6) 0.4305(12) 0.2125(4) 0.069(4) Uani 1 1 d .
C89 C 0.2688(7) 0.4541(15) 0.1914(5) 0.101(6) Uani 1 1 d .
H89A H 0.2635 0.4230 0.1671 0.152 Uiso 1 1 calc R
H89B H 0.2639 0.5275 0.1888 0.152 Uiso 1 1 calc R
H89C H 0.2407 0.4269 0.2048 0.152 Uiso 1 1 calc R
C92 C 0.1446(7) 0.0790(15) 0.2021(5) 0.096(5) Uani 1 1 d .
H92A H 0.1448 0.0630 0.1764 0.143 Uiso 1 1 calc R
H92B H 0.1141 0.1275 0.2035 0.143 Uiso 1 1 calc R
H92C H 0.1381 0.0170 0.2152 0.143 Uiso 1 1 calc R
C93 C 0.2014(8) 0.2293(14) 0.2381(7) 0.122(8) Uani 1 1 d .
H93A H 0.2406 0.2507 0.2474 0.183 Uiso 1 1 calc R
H93B H 0.1808 0.2247 0.2585 0.183 Uiso 1 1 calc R
H93C H 0.1827 0.2788 0.2203 0.183 Uiso 1 1 calc R
C38B C 0.6204(19) -0.235(4) 0.0814(12) 0.116(17) Uani 0.50 1 d P
C39A C 0.576(2) -0.378(3) 0.1095(12) 0.096(11) Uani 0.50 1 d PU
N2A N 0.2016(5) 0.1249(12) 0.2196(4) 0.088(4) Uani 1 1 d .
C91 C 0.2487(6) 0.0786(11) 0.2213(4) 0.066(3) Uani 1 1 d U
C90 C 0.2489(7) -0.0289(12) 0.2042(5) 0.088(5) Uani 1 1 d .
H90A H 0.2183 -0.0695 0.2110 0.132 Uiso 1 1 calc R
H90B H 0.2855 -0.0617 0.2132 0.132 Uiso 1 1 calc R
H90C H 0.2430 -0.0231 0.1775 0.132 Uiso 1 1 calc R
N1A N 0.7085(15) -0.196(3) 0.3052(10) 0.104(7) Uani 0.50 1 d PU
C82B C 0.6552(17) -0.160(3) 0.2810(12) 0.090(10) Uani 0.50 1 d PU
O19 O 0.3751(7) -0.4088(13) 0.1398(5) 0.147(6) Uiso 1 1 d .
O18 O 0.8054(17) 0.027(3) 0.2475(11) 0.37(2) Uiso 1 1 d .
O20 O 0.4784(17) 0.073(3) 0.0954(11) 0.351(19) Uiso 1 1 d .
C39B C 0.527(2) -0.355(4) 0.0915(13) 0.14(2) Uani 0.50 1 d P
C38A C 0.625(2) -0.329(4) 0.1062(15) 0.14(2) Uani 0.50 1 d P
C40B C 0.574(3) -0.191(5) 0.0671(16) 0.100(16) Uani 0.35 1 d PU
C82A C 0.6896(17) -0.145(3) 0.2891(10) 0.073(8) Uani 0.50 1 d PU
C87 C 0.4928(14) 0.590(3) 0.2394(9) 0.185(12) Uiso 1 1 d .

loop_
_atom_site_aniso_label
_atom_site_aniso_U_11
_atom_site_aniso_U_22
_atom_site_aniso_U_33
_atom_site_aniso_U_23
_atom_site_aniso_U_13
_atom_site_aniso_U_12
Dy1 0.0515(3) 0.0523(3) 0.0413(3) -0.0037(2) 0.0015(2) -0.0022(2)
Zn1 0.0517(7) 0.0504(7) 0.0469(8) -0.0024(6) 0.0036(6) 0.0021(6)
S1 0.0500(16) 0.0635(19) 0.0567(18) -0.0061(15) 0.0046(13) 0.0011(14)
O1 0.066(5) 0.057(5) 0.041(4) -0.002(4) 0.015(4) 0.002(4)
N1 0.103(7) 0.101(8) 0.101(8) 0.002(4) 0.018(4) 0.003(4)
C1 0.056(7) 0.055(7) 0.051(7) -0.012(6) 0.010(5) -0.014(5)
Dy2 0.0526(3) 0.0495(3) 0.0385(3) -0.0028(2) 0.0011(2) -0.0006(2)
S2 0.0546(16) 0.0535(17) 0.0470(16) 0.0001(13) 0.0068(13) -0.0085(13)
O2 0.047(4) 0.053(4) 0.035(4) 0.000(3) 0.002(3) -0.002(3)
C2 0.040(6) 0.061(7) 0.041(6) 0.002(5) 0.009(5) -0.006(5)
Dy3 0.0490(3) 0.0472(3) 0.0357(3) -0.0018(2) 0.0035(2) 0.0004(2)
S3 0.0493(15) 0.0524(16) 0.0454(16) -0.0005(12) 0.0047(12) -0.0019(12)
O3 0.057(5) 0.055(5) 0.047(5) -0.010(4) 0.000(4) 0.001(4)
C3 0.055(7) 0.087(10) 0.062(8) 0.012(7) 0.014(6) -0.007(7)
S4 0.0582(17) 0.0526(16) 0.0437(16) 0.0005(13) 0.0057(13) -0.0004(13)
O4 0.051(4) 0.068(5) 0.046(5) -0.022(4) -0.002(3) -0.004(4)
C4 0.061(8) 0.105(12) 0.056(8) 0.014(8) 0.024(6) 0.000(8)
S5 0.0519(16) 0.0548(17) 0.0532(18) -0.0029(14) -0.0019(13) 0.0027(13)
O5 0.065(5) 0.060(5) 0.037(4) -0.007(4) -0.008(4) 0.002(4)
C5 0.058(8) 0.105(12) 0.061(9) -0.011(8) 0.026(7) -0.004(8)
S6 0.0559(16) 0.0513(16) 0.0483(17) -0.0047(13) 0.0000(13) -0.0011(13)
O6 0.053(4) 0.062(5) 0.033(4) -0.009(3) 0.009(3) 0.001(4)
C6 0.053(7) 0.070(8) 0.040(6) -0.005(6) 0.003(5) -0.014(6)
S7 0.0516(15) 0.0503(16) 0.0456(16) -0.0035(12) 0.0089(12) 0.0013(12)
O7 0.068(5) 0.057(5) 0.041(4) 0.002(4) 0.008(4) 0.004(4)
C7 0.121(16) 0.21(3) 0.063(11) 0.034(13) 0.045(11) 0.059(17)
S8 0.0602(17) 0.0492(16) 0.0491(17) -0.0029(13) 0.0082(13) 0.0015(13)
O8 0.061(5) 0.059(5) 0.043(4) 0.014(4) 0.002(4) -0.002(4)
C8 0.22(3) 0.18(3) 0.19(3) 0.07(2) 0.14(3) -0.02(2)
O9 0.050(4) 0.036(4) 0.060(5) 0.000(3) 0.009(4) 0.002(3)
C9 0.20(3) 0.41(5) 0.063(13) 0.05(2) 0.056(16) 0.14(3)
O10 0.097(8) 0.119(9) 0.061(6) -0.015(6) 0.003(5) -0.060(7)
C10 0.27(4) 0.26(4) 0.108(18) 0.07(2) 0.12(2) 0.16(3)
O11 0.154(7) 0.148(7) 0.157(7) 0.001(5) 0.027(5) 0.002(5)
C11 0.037(5) 0.063(7) 0.047(7) -0.005(5) 0.007(5) -0.003(5)
O12 0.079(6) 0.070(6) 0.067(6) -0.002(5) 0.001(5) 0.015(5)
C12 0.050(6) 0.055(7) 0.037(6) -0.006(5) 0.003(5) 0.006(5)
O13 0.084(7) 0.128(10) 0.054(6) -0.010(6) -0.002(5) -0.037(7)
C13 0.068(8) 0.047(6) 0.042(7) -0.003(5) -0.005(5) -0.001(5)
O14 0.097(7) 0.039(4) 0.067(6) -0.007(4) -0.005(5) -0.009(4)
C14 0.065(8) 0.061(7) 0.043(7) 0.005(6) 0.008(6) 0.002(6)
O15 0.079(7) 0.067(6) 0.093(8) 0.012(5) -0.006(6) -0.006(5)
C15 0.053(7) 0.061(8) 0.062(8) 0.014(6) 0.006(6) -0.004(6)
O16 0.081(6) 0.045(5) 0.050(5) 0.001(4) 0.009(4) -0.004(4)
C16 0.050(6) 0.050(6) 0.044(6) -0.008(5) -0.001(5) 0.005(5)
O17 0.048(5) 0.076(6) 0.068(6) -0.012(5) 0.009(4) -0.019(4)
C17 0.080(9) 0.109(12) 0.043(7) 0.016(8) 0.004(7) 0.002(8)
C18 0.224(16) 0.223(16) 0.220(16) 0.001(5) 0.042(6) 0.004(5)
C19 0.167(10) 0.169(11) 0.164(11) 0.002(5) 0.026(5) -0.011(5)
C20 0.119(17) 0.35(4) 0.046(10) 0.039(17) 0.016(10) -0.03(2)
C21 0.058(7) 0.052(6) 0.036(6) -0.007(5) 0.007(5) -0.004(5)
C22 0.051(6) 0.049(6) 0.045(6) 0.000(5) 0.006(5) -0.002(5)
C23 0.067(8) 0.050(7) 0.047(7) -0.005(5) 0.009(6) 0.000(6)
C24 0.066(8) 0.063(8) 0.045(7) 0.000(6) 0.000(6) -0.004(6)
C25 0.057(7) 0.066(8) 0.040(6) -0.013(5) 0.011(5) -0.001(6)
C26 0.049(6) 0.055(7) 0.035(6) 0.001(5) 0.001(5) -0.008(5)
C27 0.091(10) 0.084(10) 0.044(7) -0.023(7) -0.010(7) 0.004(8)
C28 0.19(2) 0.16(2) 0.053(10) -0.038(11) -0.007(12) 0.084(17)
C29 0.17(2) 0.095(14) 0.116(16) -0.007(12) -0.048(15) -0.055(14)
C30 0.159(18) 0.096(13) 0.053(9) -0.010(9) -0.027(10) 0.027(12)
C31 0.043(6) 0.053(7) 0.055(7) 0.003(6) -0.004(5) 0.005(5)
C32 0.048(6) 0.061(7) 0.046(6) -0.008(5) 0.011(5) -0.001(5)
C33 0.073(8) 0.063(8) 0.062(8) -0.008(6) 0.020(7) 0.004(7)
C34 0.077(9) 0.061(8) 0.060(8) -0.011(6) 0.016(7) -0.004(7)
C35 0.073(8) 0.053(7) 0.058(8) -0.010(6) 0.014(6) -0.003(6)
C36 0.061(7) 0.061(7) 0.034(6) 0.000(5) 0.012(5) 0.009(6)
C37 0.133(15) 0.077(10) 0.061(9) -0.017(8) 0.028(10) -0.005(10)
C40A 0.150(15) 0.152(15) 0.149(15) -0.004(5) 0.027(6) 0.002(5)
C41 0.060(7) 0.051(7) 0.042(6) 0.001(5) 0.001(5) -0.006(5)
C42 0.053(7) 0.062(7) 0.044(7) -0.001(5) 0.001(5) -0.005(5)
C43 0.068(8) 0.069(8) 0.050(8) 0.001(6) -0.011(6) 0.007(7)
C44 0.078(9) 0.070(9) 0.047(7) -0.006(6) -0.008(6) 0.000(7)
C45 0.081(9) 0.056(7) 0.045(7) -0.009(6) -0.005(6) -0.001(7)
C46 0.056(7) 0.048(7) 0.050(7) -0.004(5) 0.001(5) -0.004(5)
C47 0.161(18) 0.103(13) 0.044(9) -0.008(8) -0.032(10) 0.016(12)
C48 0.28(2) 0.28(2) 0.27(2) -0.001(5) 0.050(6) -0.003(5)
C49 0.186(13) 0.183(13) 0.181(13) 0.001(5) 0.030(5) 0.002(5)
C50 0.185(12) 0.186(12) 0.180(12) -0.005(5) 0.035(5) 0.008(5)
C51 0.061(7) 0.038(6) 0.044(6) -0.009(5) 0.000(5) 0.009(5)
C52 0.064(7) 0.045(6) 0.048(7) 0.000(5) 0.004(5) 0.007(5)
C53 0.084(9) 0.048(7) 0.055(8) -0.015(6) -0.001(7) -0.003(6)
C54 0.105(11) 0.061(8) 0.051(8) -0.012(6) 0.029(7) 0.007(8)
C55 0.068(8) 0.057(7) 0.053(7) -0.009(6) 0.021(6) 0.000(6)
C56 0.055(7) 0.049(6) 0.044(6) 0.002(5) 0.007(5) 0.003(5)
C57 0.114(14) 0.102(13) 0.086(12) -0.056(10) 0.033(10) -0.034(11)
C58 0.170(12) 0.170(12) 0.168(12) -0.006(5) 0.034(5) -0.004(5)
C59 0.26(3) 0.123(18) 0.059(11) -0.009(11) 0.051(15) -0.037(19)
C60 0.19(2) 0.111(15) 0.104(15) -0.020(12) 0.081(15) 0.051(15)
C61 0.046(6) 0.047(6) 0.029(5) -0.001(4) 0.001(4) -0.001(5)
C62 0.039(5) 0.047(6) 0.053(7) 0.006(5) 0.002(5) -0.001(5)
C63 0.057(7) 0.061(7) 0.050(7) -0.004(6) 0.015(5) 0.000(6)
C64 0.063(7) 0.064(8) 0.048(7) 0.009(6) 0.014(6) 0.003(6)
C65 0.062(8) 0.064(8) 0.053(7) 0.008(6) 0.001(6) -0.002(6)
C66 0.055(7) 0.053(7) 0.050(7) -0.003(5) 0.005(5) -0.007(5)
C67 0.085(10) 0.082(10) 0.054(8) 0.010(7) 0.031(7) 0.009(8)
C68 0.14(2) 0.32(4) 0.065(12) 0.084(19) 0.032(13) 0.01(2)
C69 0.18(2) 0.14(2) 0.138(19) 0.035(15) 0.114(18) -0.021(17)
C70 0.20(3) 0.16(2) 0.114(17) 0.046(16) 0.092(18) 0.07(2)
C71 0.051(6) 0.050(6) 0.050(7) -0.002(5) -0.001(5) 0.003(5)
C72 0.058(7) 0.039(6) 0.058(7) -0.002(5) 0.003(6) 0.007(5)
C73 0.063(8) 0.059(8) 0.064(8) 0.017(6) 0.001(6) -0.003(6)
C74 0.076(9) 0.061(8) 0.051(7) 0.010(6) 0.005(6) 0.005(7)
C75 0.066(8) 0.052(7) 0.049(7) 0.004(6) -0.006(6) 0.007(6)
C76 0.056(7) 0.054(7) 0.050(7) -0.002(5) 0.005(5) 0.008(5)
C77 0.085(11) 0.113(13) 0.055(9) 0.026(9) -0.001(8) -0.005(9)
C78 0.129(17) 0.21(3) 0.070(12) 0.059(14) -0.024(11) -0.036(17)
C79 0.28(4) 0.12(2) 0.16(3) 0.099(19) 0.00(2) 0.03(2)
C80 0.112(16) 0.24(3) 0.075(13) 0.051(16) 0.030(12) 0.019(17)
C81 0.114(5) 0.121(6) 0.129(6) 0.003(5) 0.016(5) -0.002(5)
C83 0.114(5) 0.121(6) 0.129(6) 0.003(5) 0.016(5) -0.002(5)
C84 0.114(5) 0.121(6) 0.129(6) 0.003(5) 0.016(5) -0.002(5)
C85 0.114(8) 0.119(8) 0.118(8) 0.001(5) 0.023(5) 0.002(5)
C86 0.13(2) 0.23(4) 0.24(4) 0.08(3) 0.02(2) -0.03(2)
C88 0.070(9) 0.070(9) 0.062(9) -0.012(7) -0.003(7) 0.014(7)
C89 0.068(10) 0.114(14) 0.110(14) 0.022(11) -0.015(9) 0.011(10)
C92 0.072(10) 0.115(14) 0.088(12) 0.012(10) -0.016(9) -0.020(9)
C93 0.081(12) 0.078(12) 0.20(2) -0.016(14) -0.001(13) 0.002(10)
C38B 0.11(3) 0.15(4) 0.11(3) -0.09(3) 0.08(3) -0.06(3)
C39A 0.098(12) 0.094(12) 0.096(12) -0.002(5) 0.018(5) 0.002(5)
N2A 0.058(7) 0.122(12) 0.077(9) 0.004(8) -0.005(6) -0.003(7)
C91 0.063(7) 0.077(7) 0.062(7) 0.016(6) 0.018(5) -0.006(6)
C90 0.092(11) 0.077(10) 0.101(13) -0.012(9) 0.034(10) -0.012(9)
N1A 0.104(8) 0.103(8) 0.104(8) 0.000(5) 0.018(5) 0.002(5)
C82B 0.07(2) 0.09(2) 0.12(3) 0.026(18) 0.06(2) 0.028(11)
C39B 0.19(5) 0.15(4) 0.10(3) -0.10(3) 0.06(3) -0.07(4)
C38A 0.12(4) 0.14(4) 0.13(4) -0.07(3) -0.01(3) 0.04(3)
C40B 0.101(17) 0.100(17) 0.099(17) -0.001(5) 0.020(6) 0.001(5)
C82A 0.082(11) 0.070(11) 0.071(11) 0.000(8) 0.025(9) 0.009(9)

loop_
_atom_type_symbol
_atom_type_description
_atom_type_scat_dispersion_real
_atom_type_scat_dispersion_imag
_atom_type_scat_source
C C 0.0033 0.0016 'International Tables Vol C Tables 4.2.6.8 and 6.1.1.4'
H H 0.0000 0.0000 'International Tables Vol C Tables 4.2.6.8 and 6.1.1.4'
N N 0.0061 0.0033 'International Tables Vol C Tables 4.2.6.8 and 6.1.1.4'
O O 0.0106 0.0060 'International Tables Vol C Tables 4.2.6.8 and 6.1.1.4'
S S 0.1246 0.1234 'International Tables Vol C Tables 4.2.6.8 and 6.1.1.4'
Zn Zn 0.2839 1.4301 'International Tables Vol C Tables 4.2.6.8 and 6.1.1.4'
Dy Dy -0.1892 4.4098 'International Tables Vol C Tables 4.2.6.8 and 6.1.1.4'

loop_
_geom_angle_atom_site_label_1
_geom_angle_atom_site_label_2
_geom_angle_atom_site_label_3
_geom_angle
O4 Dy1 O8 70.0(3)
O4 Dy1 O10 140.7(3)
O8 Dy1 O10 141.9(3)
O4 Dy1 O1 86.5(3)
O8 Dy1 O1 130.5(3)
O10 Dy1 O1 82.2(4)
O4 Dy1 O5 130.8(3)
O8 Dy1 O5 86.9(3)
O10 Dy1 O5 82.6(4)
O1 Dy1 O5 76.4(3)
O4 Dy1 O12 79.3(3)
O8 Dy1 O12 79.4(3)
O10 Dy1 O12 85.3(4)
O1 Dy1 O12 139.4(3)
O5 Dy1 O12 139.8(3)
O4 Dy1 O9 66.2(3)
O8 Dy1 O9 65.6(3)
O10 Dy1 O9 137.7(4)
O1 Dy1 O9 65.1(3)
O5 Dy1 O9 64.8(2)
O12 Dy1 O9 137.0(3)
O4 Dy1 S1 68.3(2)
O8 Dy1 S1 131.8(2)
O10 Dy1 S1 72.5(3)
O1 Dy1 S1 69.2(2)
O5 Dy1 S1 139.6(2)
O12 Dy1 S1 70.2(2)
O9 Dy1 S1 115.72(18)
O4 Dy1 S5 131.9(2)
O8 Dy1 S5 68.3(2)
O10 Dy1 S5 73.7(3)
O1 Dy1 S5 140.0(2)
O5 Dy1 S5 69.34(19)
O12 Dy1 S5 70.4(2)
O9 Dy1 S5 114.84(18)
S1 Dy1 S5 129.25(9)
O4 Dy1 Zn1 38.5(2)
O8 Dy1 Zn1 40.24(19)
O10 Dy1 Zn1 177.7(3)
O1 Dy1 Zn1 95.6(2)
O5 Dy1 Zn1 97.2(2)
O12 Dy1 Zn1 96.3(3)
O9 Dy1 Zn1 40.76(16)
S1 Dy1 Zn1 106.55(7)
S5 Dy1 Zn1 108.36(7)
O4 Dy1 Dy2 98.9(2)
O8 Dy1 Dy2 98.7(2)
O10 Dy1 Dy2 97.0(3)
O1 Dy1 Dy2 41.39(19)
O5 Dy1 Dy2 40.93(18)
O12 Dy1 Dy2 177.7(3)
O9 Dy1 Dy2 40.68(16)
S1 Dy1 Dy2 110.52(7)
S5 Dy1 Dy2 110.13(6)
Zn1 Dy1 Dy2 81.43(4)
O7 Zn1 O4 157.6(3)
O7 Zn1 O3 76.6(3)
O4 Zn1 O3 99.0(3)
O7 Zn1 O8 97.3(3)
O4 Zn1 O8 77.2(3)
O3 Zn1 O8 154.7(3)
O7 Zn1 O9 79.6(3)
O4 Zn1 O9 78.0(3)
O3 Zn1 O9 78.7(3)
O8 Zn1 O9 76.0(3)
O7 Zn1 S4 124.2(2)
O4 Zn1 S4 74.3(2)
O3 Zn1 S4 74.8(2)
O8 Zn1 S4 126.5(2)
O9 Zn1 S4 137.6(2)
O7 Zn1 Dy3 44.7(2)
O4 Zn1 Dy3 118.3(2)
O3 Zn1 Dy3 43.2(2)
O8 Zn1 Dy3 116.4(2)
O9 Zn1 Dy3 52.69(19)
S4 Zn1 Dy3 116.87(8)
O7 Zn1 Dy1 118.9(2)
O4 Zn1 Dy1 43.5(2)
O3 Zn1 Dy1 117.7(2)
O8 Zn1 Dy1 43.8(2)
O9 Zn1 Dy1 51.10(19)
S4 Zn1 Dy1 116.75(8)
Dy3 Zn1 Dy1 103.79(5)
C32 S1 C6 105.3(6)
C32 S1 Dy1 98.1(4)
C6 S1 Dy1 98.2(4)
C1 O1 Dy1 129.6(8)
C1 O1 Dy2 132.2(8)
Dy1 O1 Dy2 98.2(3)
N1A N1 C82B 97(3)
N1A N1 C82A 52(2)
C82B N1 C82A 45(3)
N1A N1 C83 77(3)
C82B N1 C83 173(3)
C82A N1 C83 129(3)
N1A N1 C84 172(3)
C82B N1 C84 76(3)
C82A N1 C84 121(3)
C83 N1 C84 110.4(10)
O1 C1 C6 122.8(12)
O1 C1 C2 121.2(11)
C6 C1 C2 115.9(11)
O9 Dy2 O5 68.9(3)
O9 Dy2 O14 134.4(3)
O5 Dy2 O14 138.2(3)
O9 Dy2 O1 68.6(3)
O5 Dy2 O1 75.5(3)
O14 Dy2 O1 140.0(3)
O9 Dy2 O2 69.6(3)
O5 Dy2 O2 138.5(3)
O14 Dy2 O2 75.6(3)
O1 Dy2 O2 89.1(3)
O9 Dy2 O6 67.9(3)
O5 Dy2 O6 88.7(3)
O14 Dy2 O6 76.0(3)
O1 Dy2 O6 136.5(3)
O2 Dy2 O6 76.3(2)
O9 Dy2 O13 137.2(4)
O5 Dy2 O13 76.7(3)
O14 Dy2 O13 88.4(4)
O1 Dy2 O13 78.9(4)
O2 Dy2 O13 138.5(3)
O6 Dy2 O13 136.9(3)
O9 Dy2 S2 117.6(2)
O5 Dy2 S2 134.6(2)
O14 Dy2 S2 72.3(2)
O1 Dy2 S2 67.6(2)
O2 Dy2 S2 67.55(18)
O6 Dy2 S2 136.53(19)
O13 Dy2 S2 71.1(2)
O9 Dy2 S6 116.4(2)
O5 Dy2 S6 67.3(2)
O14 Dy2 S6 70.9(2)
O1 Dy2 S6 135.5(2)
O2 Dy2 S6 135.16(19)
O6 Dy2 S6 67.36(18)
O13 Dy2 S6 69.6(3)
S2 Dy2 S6 125.95(9)
O9 Dy2 Dy1 46.28(18)
O5 Dy2 Dy1 40.91(19)
O14 Dy2 Dy1 179.1(2)
O1 Dy2 Dy1 40.44(19)
O2 Dy2 Dy1 105.33(18)
O6 Dy2 Dy1 104.08(19)
O13 Dy2 Dy1 91.0(3)
S2 Dy2 Dy1 108.07(6)
S6 Dy2 Dy1 108.24(6)
O9 Dy2 Dy3 47.24(18)
O5 Dy2 Dy3 106.3(2)
O14 Dy2 Dy3 87.1(2)
O1 Dy2 Dy3 105.0(2)
O2 Dy2 Dy3 40.54(17)
O6 Dy2 Dy3 40.84(17)
O13 Dy2 Dy3 175.5(3)
S2 Dy2 Dy3 108.09(6)
S6 Dy2 Dy3 108.14(6)
Dy1 Dy2 Dy3 93.51(3)
C16 S2 C2 99.2(5)
C16 S2 Dy2 100.5(4)
C2 S2 Dy2 99.4(4)
C11 O2 Dy3 130.2(6)
C11 O2 Dy2 131.5(6)
Dy3 O2 Dy2 98.3(3)
C3 C2 C1 121.7(12)
C3 C2 S2 118.9(10)
C1 C2 S2 119.4(8)
O3 Dy3 O16 142.2(3)
O3 Dy3 O7 67.9(3)
O16 Dy3 O7 144.1(3)
O3 Dy3 O17 83.0(3)
O16 Dy3 O17 84.3(3)
O7 Dy3 O17 81.1(3)
O3 Dy3 O2 86.2(3)
O16 Dy3 O2 80.3(3)
O7 Dy3 O2 130.3(3)
O17 Dy3 O2 138.8(3)
O3 Dy3 O6 129.2(3)
O16 Dy3 O6 82.0(3)
O7 Dy3 O6 87.1(3)
O17 Dy3 O6 137.8(3)
O2 Dy3 O6 77.3(2)
O3 Dy3 O9 66.1(2)
O16 Dy3 O9 134.7(3)
O7 Dy3 O9 65.8(3)
O17 Dy3 O9 141.0(3)
O2 Dy3 O9 65.0(2)
O6 Dy3 O9 63.3(2)
O3 Dy3 S7 130.6(2)
O16 Dy3 S7 76.3(2)
O7 Dy3 S7 67.9(2)
O17 Dy3 S7 69.6(2)
O2 Dy3 S7 140.57(19)
O6 Dy3 S7 68.45(18)
O9 Dy3 S7 112.79(18)
O3 Dy3 S3 67.7(2)
O16 Dy3 S3 74.4(2)
O7 Dy3 S3 129.4(2)
O17 Dy3 S3 70.4(2)
O2 Dy3 S3 68.67(18)
O6 Dy3 S3 141.1(2)
O9 Dy3 S3 114.89(18)
S7 Dy3 S3 132.02(8)
O3 Dy3 Zn1 38.80(19)
O16 Dy3 Zn1 175.4(2)
O7 Dy3 Zn1 38.6(2)
O17 Dy3 Zn1 100.2(2)
O2 Dy3 Zn1 95.66(18)
O6 Dy3 Zn1 95.05(19)
O9 Dy3 Zn1 40.83(15)
S7 Dy3 Zn1 105.95(6)
S3 Dy3 Zn1 106.23(6)
O3 Dy3 Dy2 98.5(2)
O16 Dy3 Dy2 94.3(2)
O7 Dy3 Dy2 99.8(2)
O17 Dy3 Dy2 178.5(2)
O2 Dy3 Dy2 41.15(17)
O6 Dy3 Dy2 41.25(17)
O9 Dy3 Dy2 40.45(15)
S7 Dy3 Dy2 109.60(6)
S3 Dy3 Dy2 109.68(6)
Zn1 Dy3 Dy2 81.26(4)
C26 S3 C12 104.9(5)
C26 S3 Dy3 98.0(4)
C12 S3 Dy3 98.5(4)
C21 O3 Zn1 130.0(7)
C21 O3 Dy3 131.8(7)
Zn1 O3 Dy3 98.0(3)
C4 C3 C2 122.3(13)
C4 C3 H3 118.9
C2 C3 H3 118.9
C22 S4 C36 99.0(5)
C22 S4 Zn1 95.0(4)
C36 S4 Zn1 95.4(4)
C31 O4 Zn1 129.6(7)
C31 O4 Dy1 131.9(7)
Zn1 O4 Dy1 98.0(3)
C3 C4 C5 116.5(12)
C3 C4 C7 119.9(15)
C5 C4 C7 123.4(15)
C42 S5 C76 104.5(6)
C42 S5 Dy1 98.5(4)
C76 S5 Dy1 98.0(4)
C41 O5 Dy1 129.7(7)
C41 O5 Dy2 131.9(7)
Dy1 O5 Dy2 98.2(3)
C4 C5 C6 122.2(14)
C4 C5 H5 118.9
C6 C5 H5 118.9
C46 S6 C52 99.2(6)
C46 S6 Dy2 99.7(4)
C52 S6 Dy2 99.4(4)
C51 O6 Dy3 129.6(7)
C51 O6 Dy2 132.3(7)
Dy3 O6 Dy2 97.9(2)
C1 C6 C5 121.2(13)
C1 C6 S1 119.8(9)
C5 C6 S1 118.8(11)
C56 S7 C62 104.7(5)
C56 S7 Dy3 98.2(4)
C62 S7 Dy3 98.4(4)
C61 O7 Zn1 130.6(7)
C61 O7 Dy3 132.7(7)
Zn1 O7 Dy3 96.8(3)
C9 C7 C10 116(2)
C9 C7 C4 109.7(17)
C10 C7 C4 110.5(17)
C9 C7 C8 100(2)
C10 C7 C8 111(2)
C4 C7 C8 109.1(19)
C72 S8 C66 99.0(5)
C71 O8 Zn1 132.0(7)
C71 O8 Dy1 131.2(7)
Zn1 O8 Dy1 95.9(3)
Zn1 O9 Dy2 177.5(4)
Zn1 O9 Dy1 88.1(2)
Dy2 O9 Dy1 93.0(2)
Zn1 O9 Dy3 86.5(2)
Dy2 O9 Dy3 92.3(2)
Dy1 O9 Dy3 174.5(3)
C7 C9 H9A 109.5
C7 C9 H9B 109.5
H9A C9 H9B 109.5
C7 C9 H9C 109.5
H9A C9 H9C 109.5
H9B C9 H9C 109.5
C85 O10 Dy1 139.1(12)
C7 C10 H10A 109.5
C7 C10 H10B 109.5
H10A C10 H10B 109.5
C7 C10 H10C 109.5
H10A C10 H10C 109.5
H10B C10 H10C 109.5
O2 C11 C12 123.3(10)
O2 C11 C16 121.4(9)
C12 C11 C16 115.2(10)
C82B O12 C82A 38(2)
C82B O12 Dy1 144.9(17)
C82A O12 Dy1 157.1(16)
C13 C12 C11 122.0(11)
C13 C12 S3 119.0(9)
C11 C12 S3 119.0(9)
C12 C13 C14 122.6(11)
C12 C13 H13 118.7
C14 C13 H13 118.7
C87 O14 Dy2 132.6(15)
C15 C14 C13 114.9(11)
C15 C14 C17 123.8(12)
C13 C14 C17 121.3(12)
C16 C15 C14 124.0(12)
C16 C15 H15 118.0
C14 C15 H15 118.0
C88 O16 Dy3 142.8(9)
C15 C16 C11 121.1(11)
C15 C16 S2 119.9(9)
C11 C16 S2 119.0(8)
C91 O17 Dy3 159.1(9)
C19 C17 C20 118.8(18)
C19 C17 C14 117.2(17)
C20 C17 C14 114.7(14)
C19 C17 C18 94.7(19)
C20 C17 C18 99(2)
C14 C17 C18 107.0(16)
C17 C18 H18A 109.5
C17 C18 H18B 109.5
H18A C18 H18B 109.5
C17 C18 H18C 109.5
H18A C18 H18C 109.5
H18B C18 H18C 109.5
C17 C19 H19A 109.5
C17 C19 H19B 109.5
H19A C19 H19B 109.5
C17 C19 H19C 109.5
H19A C19 H19C 109.5
H19B C19 H19C 109.5
C17 C20 H20A 109.5
C17 C20 H20B 109.5
H20A C20 H20B 109.5
C17 C20 H20C 109.5
H20A C20 H20C 109.5
H20B C20 H20C 109.5
O3 C21 C26 122.8(10)
O3 C21 C22 119.3(10)
C26 C21 C22 117.8(10)
C23 C22 C21 121.1(11)
C23 C22 S4 118.6(9)
C21 C22 S4 120.0(9)
C22 C23 C24 121.3(11)
C22 C23 H23 119.3
C24 C23 H23 119.3
C23 C24 C25 117.4(11)
C23 C24 C27 119.8(12)
C25 C24 C27 122.8(12)
C26 C25 C24 121.4(12)
C26 C25 H25 119.3
C24 C25 H25 119.3
C21 C26 C25 120.9(11)
C21 C26 S3 118.3(8)
C25 C26 S3 120.8(9)
C28 C27 C30 110.6(15)
C28 C27 C24 110.5(13)
C30 C27 C24 112.3(13)
C28 C27 C29 107.0(17)
C30 C27 C29 107.7(15)
C24 C27 C29 108.4(13)
C27 C28 H28A 109.5
C27 C28 H28B 109.5
H28A C28 H28B 109.5
C27 C28 H28C 109.5
H28A C28 H28C 109.5
H28B C28 H28C 109.5
C27 C29 H29A 109.5
C27 C29 H29B 109.5
H29A C29 H29B 109.5
C27 C29 H29C 109.5
H29A C29 H29C 109.5
H29B C29 H29C 109.5
C27 C30 H30A 109.5
C27 C30 H30B 109.5
H30A C30 H30B 109.5
C27 C30 H30C 109.5
H30A C30 H30C 109.5
H30B C30 H30C 109.5
O4 C31 C36 123.5(11)
O4 C31 C32 120.7(11)
C36 C31 C32 115.8(11)
C33 C32 C31 120.8(11)
C33 C32 S1 120.3(9)
C31 C32 S1 118.8(9)
C32 C33 C34 123.1(13)
C32 C33 H33 118.5
C34 C33 H33 118.5
C35 C34 C33 115.4(12)
C35 C34 C37 122.0(13)
C33 C34 C37 122.5(13)
C36 C35 C34 122.3(12)
C36 C35 H35 118.8
C34 C35 H35 118.8
C35 C36 C31 122.4(11)
C35 C36 S4 120.5(10)
C31 C36 S4 117.0(9)
C39B C37 C39A 49(3)
C39B C37 C38B 136(2)
C39A C37 C38B 110(3)
C39B C37 C38A 100(3)
C39A C37 C38A 54(3)
C38B C37 C38A 60(3)
C39B C37 C40A 63(3)
C39A C37 C40A 111(3)
C38B C37 C40A 107(3)
C38A C37 C40A 142(3)
C39B C37 C40B 121(3)
C39A C37 C40B 146(3)
C38B C37 C40B 49(3)
C38A C37 C40B 108(4)
C40A C37 C40B 63(3)
C39B C37 C34 112.5(19)
C39A C37 C34 108(2)
C38B C37 C34 111.6(17)
C38A C37 C34 109(2)
C40A C37 C34 109(2)
C40B C37 C34 105(2)
C37 C40A C39B 57(2)
C37 C40A C40B 59(3)
C39B C40A C40B 112(4)
O5 C41 C46 122.7(11)
O5 C41 C42 122.5(11)
C46 C41 C42 114.8(10)
C43 C42 C41 121.8(12)
C43 C42 S5 118.2(10)
C41 C42 S5 120.0(9)
C42 C43 C44 121.8(12)
C42 C43 H43 119.1
C44 C43 H43 119.1
C45 C44 C43 117.5(12)
C45 C44 C47 121.1(13)
C43 C44 C47 121.4(13)
C46 C45 C44 121.2(12)
C46 C45 H45 119.4
C44 C45 H45 119.4
C45 C46 C41 123.0(11)
C45 C46 S6 119.0(10)
C41 C46 S6 117.9(9)
C50 C47 C49 109(2)
C50 C47 C48 101(2)
C49 C47 C48 112(2)
C50 C47 C44 112.9(19)
C49 C47 C44 111.7(18)
C48 C47 C44 110(2)
C47 C48 H48A 109.5
C47 C48 H48B 109.5
H48A C48 H48B 109.5
C47 C48 H48C 109.5
H48A C48 H48C 109.5
H48B C48 H48C 109.5
C47 C49 H49A 109.5
C47 C49 H49B 109.5
H49A C49 H49B 109.5
C47 C49 H49C 109.5
H49A C49 H49C 109.5
H49B C49 H49C 109.5
C47 C50 H50A 109.5
C47 C50 H50B 109.5
H50A C50 H50B 109.5
C47 C50 H50C 109.5
H50A C50 H50C 109.5
H50B C50 H50C 109.5
O6 C51 C56 122.5(10)
O6 C51 C52 121.4(11)
C56 C51 C52 116.1(10)
C53 C52 C51 122.8(12)
C53 C52 S6 118.0(10)
C51 C52 S6 119.1(9)
C52 C53 C54 121.3(12)
C52 C53 H53 119.4
C54 C53 H53 119.4
C55 C54 C53 115.8(11)
C55 C54 C57 120.5(13)
C53 C54 C57 123.7(13)
C54 C55 C56 123.4(12)
C54 C55 H55 118.3
C56 C55 H55 118.3
C51 C56 C55 120.5(11)
C51 C56 S7 120.6(9)
C55 C56 S7 118.7(9)
C58 C57 C59 109.6(19)
C58 C57 C54 112.8(17)
C59 C57 C54 109.2(15)
C58 C57 C60 105.5(18)
C59 C57 C60 113.7(18)
C54 C57 C60 105.9(14)
C57 C58 H58A 109.5
C57 C58 H58B 109.5
H58A C58 H58B 109.5
C57 C58 H58C 109.5
H58A C58 H58C 109.5
H58B C58 H58C 109.5
C57 C59 H59A 109.5
C57 C59 H59B 109.5
H59A C59 H59B 109.5
C57 C59 H59C 109.5
H59A C59 H59C 109.5
H59B C59 H59C 109.5
C57 C60 H60A 109.5
C57 C60 H60B 109.5
H60A C60 H60B 109.5
C57 C60 H60C 109.5
H60A C60 H60C 109.5
H60B C60 H60C 109.5
O7 C61 C66 123.1(10)
O7 C61 C62 120.1(10)
C66 C61 C62 116.8(10)
C63 C62 C61 119.7(10)
C63 C62 S7 120.2(9)
C61 C62 S7 120.0(8)
C64 C63 C62 123.8(11)
C64 C63 H63 118.1
C62 C63 H63 118.1
C63 C64 C65 115.6(11)
C63 C64 C67 124.2(12)
C65 C64 C67 120.2(12)
C66 C65 C64 123.3(12)
C66 C65 H65 118.3
C64 C65 H65 118.3
C65 C66 C61 120.7(11)
C65 C66 S8 120.3(10)
C61 C66 S8 118.8(9)
C70 C67 C68 108.9(19)
C70 C67 C69 107.4(17)
C68 C67 C69 107.9(18)
C70 C67 C64 113.6(14)
C68 C67 C64 110.5(13)
C69 C67 C64 108.2(13)
C67 C68 H68A 109.5
C67 C68 H68B 109.5
H68A C68 H68B 109.5
C67 C68 H68C 109.5
H68A C68 H68C 109.5
H68B C68 H68C 109.5
C67 C69 H69A 109.5
C67 C69 H69B 109.5
H69A C69 H69B 109.5
C67 C69 H69C 109.5
H69A C69 H69C 109.5
H69B C69 H69C 109.5
C67 C70 H70A 109.5
C67 C70 H70B 109.5
H70A C70 H70B 109.5
C67 C70 H70C 109.5
H70A C70 H70C 109.5
H70B C70 H70C 109.5
O8 C71 C72 122.1(10)
O8 C71 C76 122.4(11)
C72 C71 C76 115.4(11)
C73 C72 C71 121.1(11)
C73 C72 S8 120.5(10)
C71 C72 S8 118.3(9)
C74 C73 C72 121.8(12)
C74 C73 H73 119.1
C72 C73 H73 119.1
C73 C74 C75 117.7(12)
C73 C74 C77 121.1(13)
C75 C74 C77 121.2(12)
C76 C75 C74 120.8(12)
C76 C75 H75 119.6
C74 C75 H75 119.6
C75 C76 C71 123.1(12)
C75 C76 S5 119.4(10)
C71 C76 S5 117.5(9)
C78 C77 C80 109.6(17)
C78 C77 C74 113.3(14)
C80 C77 C74 110.5(14)
C78 C77 C79 105.2(19)
C80 C77 C79 111.0(19)
C74 C77 C79 107.1(15)
C77 C78 H78A 109.5
C77 C78 H78B 109.5
H78A C78 H78B 109.5
C77 C78 H78C 109.5
H78A C78 H78C 109.5
H78B C78 H78C 109.5
C77 C79 H79A 109.5
C77 C79 H79B 109.5
H79A C79 H79B 109.5
C77 C79 H79C 109.5
H79A C79 H79C 109.5
H79B C79 H79C 109.5
C77 C80 H80A 109.5
C77 C80 H80B 109.5
H80A C80 H80B 109.5
C77 C80 H80C 109.5
H80A C80 H80C 109.5
H80B C80 H80C 109.5
N1A C81 C82A 35.4(17)
N1 C83 N1A 35.7(14)
N1 C84 C82B 36.4(15)
O11 C85 O10 134(2)
O11 C85 C86 113(2)
O10 C85 C86 112.4(19)
C85 C86 H86A 109.5
C85 C86 H86B 109.5
H86A C86 H86B 109.5
C85 C86 H86C 109.5
H86A C86 H86C 109.5
H86B C86 H86C 109.5
O16 C88 O15 125.6(13)
O16 C88 C89 117.5(15)
O15 C88 C89 116.7(14)
C88 C89 H89A 109.5
C88 C89 H89B 109.5
H89A C89 H89B 109.5
C88 C89 H89C 109.5
H89A C89 H89C 109.5
H89B C89 H89C 109.5
N2A C92 H92A 109.5
N2A C92 H92B 109.5
H92A C92 H92B 109.5
N2A C92 H92C 109.5
H92A C92 H92C 109.5
H92B C92 H92C 109.5
N2A C93 H93A 109.5
N2A C93 H93B 109.5
H93A C93 H93B 109.5
N2A C93 H93C 109.5
H93A C93 H93C 109.5
H93B C93 H93C 109.5
C40B C38B C37 67(3)
C40B C38B C38A 126(4)
C37 C38B C38A 60(2)
C39B C39A C38A 124(5)
C39B C39A C37 65(3)
C38A C39A C37 65(3)
C91 N2A C92 123.0(16)
C91 N2A C93 118.8(14)
C92 N2A C93 118.0(14)
N2A C91 O17 122.7(15)
N2A C91 C90 119.2(14)
O17 C91 C90 118.1(13)
C91 C90 H90A 109.5
C91 C90 H90B 109.5
H90A C90 H90B 109.5
C91 C90 H90C 109.5
H90A C90 H90C 109.5
H90B C90 H90C 109.5
C82A N1A N1 73(4)
C82A N1A C81 84(4)
N1 N1A C81 156(4)
C82A N1A C82B 32(3)
N1 N1A C82B 42(2)
C81 N1A C82B 115(3)
C82A N1A C83 140(4)
N1 N1A C83 67(2)
C81 N1A C83 136(3)
C82B N1A C83 109(3)
C82A C82B N1 77(4)
C82A C82B O12 78(4)
N1 C82B O12 154(5)
C82A C82B N1A 36(3)
N1 C82B N1A 41(2)
O12 C82B N1A 114(4)
C82A C82B C84 145(5)
N1 C82B C84 68(3)
O12 C82B C84 137(3)
N1A C82B C84 109(3)
C39A C39B C37 65(3)
C39A C39B C40A 123(4)
C37 C39B C40A 60(3)
C39A C38A C38B 117(4)
C39A C38A C37 62(3)
C38B C38A C37 60(2)
C38B C40B C37 64(3)
C38B C40B C40A 116(5)
C37 C40B C40A 58(3)
C82B C82A N1A 112(6)
C82B C82A N1 57(4)
N1A C82A N1 55(3)
C82B C82A O12 64(4)
N1A C82A O12 171(5)
N1 C82A O12 121(4)
C82B C82A C81 171(5)
N1A C82A C81 61(3)
N1 C82A C81 116(3)
O12 C82A C81 122(3)

loop_
_geom_bond_atom_site_label_1
_geom_bond_atom_site_label_2
_geom_bond_distance
Dy1 O4 2.319(7)
Dy1 O8 2.323(8)
Dy1 O10 2.352(10)
Dy1 O1 2.353(8)
Dy1 O5 2.375(8)
Dy1 O12 2.378(10)
Dy1 O9 2.598(7)
Dy1 S1 2.923(3)
Dy1 S5 2.945(3)
Dy1 Zn1 3.3365(18)
Dy1 Dy2 3.5898(13)
Zn1 O7 2.089(8)
Zn1 O4 2.099(8)
Zn1 O3 2.106(8)
Zn1 O8 2.167(8)
Zn1 O9 2.180(7)
Zn1 S4 2.774(3)
Zn1 Dy3 3.3276(17)
S1 C32 1.785(12)
S1 C6 1.785(13)
O1 C1 1.317(14)
O1 Dy2 2.398(8)
N1 N1A 0.97(4)
N1 C82B 0.98(4)
N1 C82A 1.14(4)
N1 C83 1.538(10)
N1 C84 1.540(10)
C1 C6 1.399(17)
C1 C2 1.415(17)
Dy2 O9 2.343(7)
Dy2 O5 2.376(8)
Dy2 O14 2.395(9)
Dy2 O2 2.400(7)
Dy2 O6 2.402(7)
Dy2 O13 2.406(10)
Dy2 S2 2.959(3)
Dy2 S6 2.982(3)
Dy2 Dy3 3.6088(13)
S2 C16 1.780(11)
S2 C2 1.800(12)
O2 C11 1.344(13)
O2 Dy3 2.371(7)
C2 C3 1.385(17)
Dy3 O3 2.299(8)
Dy3 O16 2.335(9)
Dy3 O7 2.356(8)
Dy3 O17 2.367(8)
Dy3 O6 2.383(7)
Dy3 O9 2.652(7)
Dy3 S7 2.955(3)
Dy3 S3 2.980(3)
S3 C26 1.797(12)
S3 C12 1.808(12)
O3 C21 1.352(13)
C3 C4 1.38(2)
C3 H3 0.9300
S4 C22 1.796(12)
S4 C36 1.801(12)
O4 C31 1.298(14)
C4 C5 1.39(2)
C4 C7 1.56(2)
S5 C42 1.781(13)
S5 C76 1.812(13)
O5 C41 1.321(13)
C5 C6 1.400(17)
C5 H5 0.9300
S6 C46 1.790(12)
S6 C52 1.799(13)
O6 C51 1.324(13)
S7 C56 1.780(12)
S7 C62 1.790(11)
O7 C61 1.314(12)
C7 C9 1.46(3)
C7 C10 1.53(3)
C7 C8 1.63(4)
S8 C72 1.790(12)
S8 C66 1.792(13)
O8 C71 1.311(13)
C9 H9A 0.9600
C9 H9B 0.9600
C9 H9C 0.9600
O10 C85 1.33(2)
C10 H10A 0.9600
C10 H10B 0.9600
C10 H10C 0.9600
O11 C85 1.269(10)
C11 C12 1.412(15)
C11 C16 1.424(16)
O12 C82B 1.21(4)
O12 C82A 1.32(4)
C12 C13 1.371(15)
C13 C14 1.406(17)
C13 H13 0.9300
O14 C87 1.43(3)
C14 C15 1.391(17)
C14 C17 1.520(17)
O15 C88 1.253(18)
C15 C16 1.362(16)
C15 H15 0.9300
O16 C88 1.236(16)
O17 C91 1.280(16)
C17 C19 1.40(3)
C17 C20 1.45(2)
C17 C18 1.64(4)
C18 H18A 0.9600
C18 H18B 0.9600
C18 H18C 0.9600
C19 H19A 0.9600
C19 H19B 0.9600
C19 H19C 0.9600
C20 H20A 0.9600
C20 H20B 0.9600
C20 H20C 0.9600
C21 C26 1.379(16)
C21 C22 1.421(16)
C22 C23 1.385(16)
C23 C24 1.391(17)
C23 H23 0.9300
C24 C25 1.412(17)
C24 C27 1.539(17)
C25 C26 1.399(15)
C25 H25 0.9300
C27 C28 1.48(2)
C27 C30 1.51(2)
C27 C29 1.54(3)
C28 H28A 0.9600
C28 H28B 0.9600
C28 H28C 0.9600
C29 H29A 0.9600
C29 H29B 0.9600
C29 H29C 0.9600
C30 H30A 0.9600
C30 H30B 0.9600
C30 H30C 0.9600
C31 C36 1.409(17)
C31 C32 1.427(16)
C32 C33 1.393(17)
C33 C34 1.412(19)
C33 H33 0.9300
C34 C35 1.405(18)
C34 C37 1.551(19)
C35 C36 1.389(16)
C35 H35 0.9300
C37 C39B 1.47(4)
C37 C39A 1.47(4)
C37 C38B 1.50(4)
C37 C38A 1.51(5)
C37 C40A 1.51(5)
C37 C40B 1.53(6)
C40A C39B 1.57(7)
C40A C40B 1.59(7)
C41 C46 1.419(16)
C41 C42 1.433(16)
C42 C43 1.375(17)
C43 C44 1.398(19)
C43 H43 0.9300
C44 C45 1.398(18)
C44 C47 1.564(19)
C45 C46 1.370(16)
C45 H45 0.9300
C47 C50 1.48(3)
C47 C49 1.51(3)
C47 C48 1.55(4)
C48 H48A 0.9600
C48 H48B 0.9600
C48 H48C 0.9600
C49 H49A 0.9600
C49 H49B 0.9600
C49 H49C 0.9600
C50 H50A 0.9600
C50 H50B 0.9600
C50 H50C 0.9600
C51 C56 1.392(16)
C51 C52 1.422(16)
C52 C53 1.371(17)
C53 C54 1.42(2)
C53 H53 0.9300
C54 C55 1.389(19)
C54 C57 1.562(19)
C55 C56 1.407(16)
C55 H55 0.9300
C57 C58 1.47(3)
C57 C59 1.49(3)
C57 C60 1.58(3)
C58 H58A 0.9600
C58 H58B 0.9600
C58 H58C 0.9600
C59 H59A 0.9600
C59 H59B 0.9600
C59 H59C 0.9600
C60 H60A 0.9600
C60 H60B 0.9600
C60 H60C 0.9600
C61 C66 1.405(16)
C61 C62 1.427(15)
C62 C63 1.387(16)
C63 C64 1.381(17)
C63 H63 0.9300
C64 C65 1.392(18)
C64 C67 1.551(17)
C65 C66 1.383(17)
C65 H65 0.9300
C67 C70 1.46(2)
C67 C68 1.49(2)
C67 C69 1.53(3)
C68 H68A 0.9600
C68 H68B 0.9600
C68 H68C 0.9600
C69 H69A 0.9600
C69 H69B 0.9600
C69 H69C 0.9600
C70 H70A 0.9600
C70 H70B 0.9600
C70 H70C 0.9600
C71 C72 1.412(17)
C71 C76 1.421(16)
C72 C73 1.399(17)
C73 C74 1.392(18)
C73 H73 0.9300
C74 C75 1.396(18)
C74 C77 1.545(18)
C75 C76 1.372(16)
C75 H75 0.9300
C77 C78 1.51(2)
C77 C80 1.51(2)
C77 C79 1.61(3)
C78 H78A 0.9600
C78 H78B 0.9600
C78 H78C 0.9600
C79 H79A 0.9600
C79 H79B 0.9600
C79 H79C 0.9600
C80 H80A 0.9600
C80 H80B 0.9600
C80 H80C 0.9600
C81 N1A 1.41(4)
C81 C82A 1.60(4)
C83 N1A 1.63(4)
C84 C82B 1.61(5)
C85 C86 1.512(10)
C86 H86A 0.9600
C86 H86B 0.9600
C86 H86C 0.9600
C88 C89 1.511(19)
C89 H89A 0.9600
C89 H89B 0.9600
C89 H89C 0.9600
C92 N2A 1.495(18)
C92 H92A 0.9600
C92 H92B 0.9600
C92 H92C 0.9600
C93 N2A 1.51(2)
C93 H93A 0.9600
C93 H93B 0.9600
C93 H93C 0.9600
C38B C40B 1.26(7)
C38B C38A 1.51(7)
C39A C39B 1.23(6)
C39A C38A 1.35(7)
N2A C91 1.249(18)
C91 C90 1.53(2)
C90 H90A 0.9600
C90 H90B 0.9600
C90 H90C 0.9600
N1A C82A 0.93(4)
N1A C82B 1.46(5)
C82B C82A 0.83(4)
